data_7125580
loop_
_publ_author_name
'Money, Victoria A.'
'Evans, Ivana Radosavljevic'
'Halcrow, Malcolm A.'
'Goeta, Andr\'es E'
'Howard, Judith A. K.'

_publ_section_title
;
 Light induced excited high spin-state trapping in [FeL2](BF4)2 (L =
 2,6-di(pyrazol-1-yl)pyridine).
;
_journal_issue 1
_journal_name_full 'Chemical communications (Cambridge, England)'
_journal_page_first 158
_journal_page_last 159
_journal_paper_doi 10.1039/b210146g
_journal_year 2003
_chemical_formula_sum 'C22 H18 B2 F8 Fe N10'
_chemical_formula_weight 651.93
_space_group_IT_number 4
_space_group_name_Hall 'P 2yb'
_space_group_name_H-M_alt 'P 1 21 1'
_symmetry_cell_setting monoclinic
_symmetry_space_group_name_H-M 'P 1 21 1'
_atom_sites_solution_hydrogens geom
_atom_sites_solution_primary direct
_atom_sites_solution_secondary difmap
_audit_creation_method SHELXL-97
_cell_angle_alpha 90.00
_cell_angle_beta 97.15(3)
_cell_angle_gamma 90.00
_cell_formula_units_Z 2
_cell_length_a 8.4615(17)
_cell_length_b 8.3695(17)
_cell_length_c 18.759(4)
_cell_measurement_reflns_used 9499
_cell_measurement_temperature 30(2)
_cell_measurement_theta_max 27.418
_cell_measurement_theta_min 2.785
_cell_volume 1318.2(5)
_computing_cell_refinement 'SMART version 5.060 (Bruker, 1999)'
_computing_data_collection 'SMART version 5.060 (Bruker, 1999)'
_computing_data_reduction 'SAINT version 6.02A (Bruker, 2001)'
_computing_molecular_graphics 'SHELXTL version 5.10 (Bruker, 1997)'
_computing_publication_material 'SHELXTL version 5.10 (Bruker, 1997)'
_computing_structure_refinement 'SHELXL-97 (Sheldrick, 1997)'
_computing_structure_solution 'SHELXS-97 (Sheldrick, 1990)'
_diffrn_ambient_temperature 30(2)
_diffrn_measured_fraction_theta_full 0.955
_diffrn_measured_fraction_theta_max 0.955
_diffrn_measurement_device_type 'Brucker Smart'
_diffrn_measurement_method /w
_diffrn_radiation_monochromator graphite
_diffrn_radiation_source 'fine-focus sealed tube'
_diffrn_radiation_type MoK\a
_diffrn_radiation_wavelength 0.71073
_diffrn_reflns_av_R_equivalents 0.0281
_diffrn_reflns_av_sigmaI/netI 0.0454
_diffrn_reflns_limit_h_max 10
_diffrn_reflns_limit_h_min -10
_diffrn_reflns_limit_k_max 10
_diffrn_reflns_limit_k_min -10
_diffrn_reflns_limit_l_max 23
_diffrn_reflns_limit_l_min -23
_diffrn_reflns_number 11729
_diffrn_reflns_theta_full 27.46
_diffrn_reflns_theta_max 27.46
_diffrn_reflns_theta_min 2.78
_diffrn_standards_decay_% 0
_diffrn_standards_interval_count 0
_diffrn_standards_interval_time 0
_diffrn_standards_number 0
_exptl_absorpt_coefficient_mu 0.663
_exptl_absorpt_correction_T_max 1.0000
_exptl_absorpt_correction_T_min 0.810271
_exptl_absorpt_correction_type multi-scan
_exptl_absorpt_process_details 'SADABS (G.M.Sheldrick, 1998)'
_exptl_crystal_colour yellow
_exptl_crystal_density_diffrn 1.640
_exptl_crystal_density_method 'not measured'
_exptl_crystal_description block
_exptl_crystal_F_000 656
_exptl_crystal_size_max 0.24
_exptl_crystal_size_mid 0.20
_exptl_crystal_size_min 0.12
_refine_diff_density_max 0.582
_refine_diff_density_min -0.639
_refine_diff_density_rms 0.064
_refine_ls_abs_structure_details 'Flack H D (1983), Acta Cryst. A39, 876-881'
_refine_ls_abs_structure_Flack 0.023(11)
_refine_ls_extinction_method none
_refine_ls_goodness_of_fit_ref 1.058
_refine_ls_hydrogen_treatment mixed
_refine_ls_matrix_type full
_refine_ls_number_parameters 388
_refine_ls_number_reflns 5269
_refine_ls_number_restraints 1
_refine_ls_restrained_S_all 1.058
_refine_ls_R_factor_all 0.0310
_refine_ls_R_factor_gt 0.0296
_refine_ls_shift/su_max 0.001
_refine_ls_shift/su_mean 0.000
_refine_ls_structure_factor_coef Fsqd
_refine_ls_weighting_details 'calc w=1/[\s^2^(Fo^2^)+(0.0424P)^2^+0.0678P] where P=(Fo^2^+2Fc^2^)/3'
_refine_ls_weighting_scheme calc
_refine_ls_wR_factor_gt 0.0749
_refine_ls_wR_factor_ref 0.0759
_reflns_number_gt 5071
_reflns_number_total 5269
_reflns_threshold_expression >2sigma(I)
_cod_data_source_file b210146g.txt
_cod_data_source_block sad
_cod_depositor_comments
;
The following automatic conversions were performed:

data item '_symmetry_cell_setting' value 'Monoclinic' was changed to
'monoclinic' in accordance with the
/home/saulius/struct/COD-crude-data/automatic-downloads/DataCite-retrospective/RSC/depositions/lib/dictionaries/cif_core.dic
dictionary named 'cif_core.dic' version 2.4.2 last updated on
2011-04-26.

Automatic conversion script
Id: cif_fix_values 6909 2019-04-08 15:41:33Z antanas 
;
_cod_original_cell_volume 1318.1(5)
_cod_original_sg_symbol_H-M P21
_cod_database_code 7125580

loop_
_symmetry_equiv_pos_as_xyz
'x, y, z'
'-x, y+1/2, -z'

loop_
_atom_site_label
_atom_site_type_symbol
_atom_site_fract_x
_atom_site_fract_y
_atom_site_fract_z
_atom_site_U_iso_or_equiv
_atom_site_adp_type
_atom_site_occupancy
_atom_site_symmetry_multiplicity
_atom_site_calc_flag
_atom_site_refinement_flags
Fe1 Fe 0.24185(3) 0.89641(4) 0.246479(14) 0.00877(8) Uani 1 1 d .
N1 N 0.0003(2) 0.9761(2) 0.20646(9) 0.0103(3) Uani 1 1 d .
N2 N -0.02873(19) 0.9832(2) 0.13296(9) 0.0099(3) Uani 1 1 d .
C1 C -0.1330(2) 1.0256(3) 0.22956(12) 0.0110(4) Uani 1 1 d .
H1 H -0.1488 1.0310 0.2777 0.013 Uiso 1 1 calc R
C2 C -0.2480(3) 1.0691(3) 0.17183(12) 0.0126(4) Uani 1 1 d .
H2 H -0.3496 1.1093 0.1743 0.015 Uiso 1 1 calc R
C3 C -0.1778(2) 1.0392(3) 0.11135(12) 0.0116(4) Uani 1 1 d .
H3 H -0.2236 1.0545 0.0641 0.014 Uiso 1 1 calc R
N3 N 0.22299(18) 0.8845(3) 0.13243(9) 0.0097(3) Uani 1 1 d .
C4 C 0.0918(2) 0.9369(2) 0.09163(11) 0.0098(4) Uani 1 1 d .
C5 C 0.0773(2) 0.9419(3) 0.01782(11) 0.0111(4) Uani 1 1 d .
H5 H -0.0157 0.9771 -0.0093 0.013 Uiso 1 1 calc R
C6 C 0.2082(2) 0.8919(3) -0.01434(10) 0.0110(4) Uani 1 1 d .
H6 H 0.2033 0.8952 -0.0641 0.013 Uiso 1 1 calc R
C7 C 0.3460(2) 0.8373(3) 0.02618(11) 0.0106(4) Uani 1 1 d .
H7 H 0.4341 0.8041 0.0050 0.013 Uiso 1 1 calc R
C8 C 0.3451(2) 0.8349(3) 0.10003(11) 0.0100(4) Uani 1 1 d .
N4 N 0.47286(19) 0.7773(2) 0.14868(9) 0.0095(3) Uani 1 1 d .
N5 N 0.4654(2) 0.7974(2) 0.22074(9) 0.0112(4) Uani 1 1 d .
C9 C 0.6024(2) 0.6900(3) 0.13694(12) 0.0124(4) Uani 1 1 d .
H9 H 0.6313 0.6605 0.0925 0.015 Uiso 1 1 calc R
C10 C 0.6824(2) 0.6537(3) 0.20287(12) 0.0132(4) Uani 1 1 d .
H10 H 0.7761 0.5951 0.2124 0.016 Uiso 1 1 calc R
N6 N 0.3455(2) 1.1133(2) 0.29624(9) 0.0109(3) Uani 1 1 d .
N7 N 0.34658(19) 1.1189(2) 0.36938(9) 0.0102(4) Uani 1 1 d .
C11 C 0.5939(2) 0.7233(3) 0.25290(11) 0.0117(4) Uani 1 1 d .
H11 H 0.6214 0.7184 0.3024 0.014 Uiso 1 1 calc R
C12 C 0.4157(2) 1.2469(3) 0.27933(11) 0.0119(4) Uani 1 1 d .
H12 H 0.4312 1.2759 0.2329 0.014 Uiso 1 1 calc R
C13 C 0.4638(2) 1.3396(3) 0.34101(11) 0.0124(4) Uani 1 1 d .
H13 H 0.5161 1.4375 0.3431 0.015 Uiso 1 1 calc R
C14 C 0.4173(2) 1.2548(3) 0.39699(11) 0.0116(4) Uani 1 1 d .
H14 H 0.4315 1.2846 0.4451 0.014 Uiso 1 1 calc R
N8 N 0.23495(19) 0.8706(2) 0.35920(9) 0.0099(4) Uani 1 1 d .
C15 C 0.2870(2) 0.9874(3) 0.40437(11) 0.0100(4) Uani 1 1 d .
C16 C 0.2839(2) 0.9788(3) 0.47808(11) 0.0110(4) Uani 1 1 d .
H16 H 0.3201 1.0624 0.5085 0.013 Uiso 1 1 calc R
C17 C 0.2241(2) 0.8392(3) 0.50390(11) 0.0111(4) Uani 1 1 d .
H17 H 0.2188 0.8290 0.5529 0.013 Uiso 1 1 calc R
C18 C 0.1720(2) 0.7140(3) 0.45840(11) 0.0117(4) Uani 1 1 d .
H18 H 0.1336 0.6192 0.4757 0.014 Uiso 1 1 calc R
C19 C 0.1801(2) 0.7376(3) 0.38629(11) 0.0111(4) Uani 1 1 d .
N9 N 0.13246(19) 0.6221(2) 0.33271(9) 0.0107(4) Uani 1 1 d .
N10 N 0.1543(2) 0.6550(2) 0.26360(9) 0.0116(4) Uani 1 1 d .
C20 C 0.0699(2) 0.4742(3) 0.33867(12) 0.0129(4) Uani 1 1 d .
H20 H 0.0443 0.4266 0.3806 0.016 Uiso 1 1 calc R
C21 C 0.0513(2) 0.4080(3) 0.27122(10) 0.0132(4) Uani 1 1 d .
H21 H 0.0112 0.3075 0.2579 0.016 Uiso 1 1 calc R
C22 C 0.1062(2) 0.5255(3) 0.22678(11) 0.0117(4) Uani 1 1 d .
H22 H 0.1083 0.5137 0.1776 0.014 Uiso 1 1 calc R
B1 B 0.2210(3) 0.3428(3) 0.56943(13) 0.0124(5) Uani 1 1 d .
F1 F 0.15443(14) 0.33706(16) 0.49702(6) 0.0141(3) Uani 1 1 d .
F2 F 0.17387(17) 0.48198(19) 0.60080(7) 0.0227(3) Uani 1 1 d .
F3 F 0.17489(15) 0.20942(17) 0.60556(7) 0.0163(3) Uani 1 1 d .
F4 F 0.38805(14) 0.33991(18) 0.57133(7) 0.0192(3) Uani 1 1 d .
B2 B 0.2971(3) 0.3286(3) 0.07843(13) 0.0117(5) Uani 1 1 d .
F5 F 0.27404(14) 0.26632(16) 0.00844(6) 0.0142(3) Uani 1 1 d .
F6 F 0.18736(15) 0.26277(16) 0.11957(7) 0.0144(3) Uani 1 1 d .
F7 F 0.27688(15) 0.49435(17) 0.07482(7) 0.0144(3) Uani 1 1 d .
F8 F 0.45199(14) 0.29215(18) 0.10946(6) 0.0175(3) Uani 1 1 d .

loop_
_atom_site_aniso_label
_atom_site_aniso_U_11
_atom_site_aniso_U_22
_atom_site_aniso_U_33
_atom_site_aniso_U_23
_atom_site_aniso_U_13
_atom_site_aniso_U_12
Fe1 0.00677(12) 0.01101(15) 0.00809(13) -0.00065(12) -0.00089(9) -0.00002(12)
N1 0.0098(8) 0.0112(9) 0.0092(8) -0.0006(7) -0.0014(6) -0.0012(7)
N2 0.0068(7) 0.0126(9) 0.0095(8) 0.0003(7) -0.0018(6) 0.0003(7)
C1 0.0105(9) 0.0094(11) 0.0133(10) -0.0006(8) 0.0018(8) -0.0011(8)
C2 0.0099(10) 0.0106(11) 0.0171(11) 0.0001(9) 0.0011(8) -0.0003(8)
C3 0.0082(9) 0.0106(11) 0.0150(10) 0.0022(9) -0.0033(8) 0.0004(8)
N3 0.0074(7) 0.0094(9) 0.0116(7) 0.0016(8) -0.0015(6) 0.0014(8)
C4 0.0080(8) 0.0076(11) 0.0135(9) -0.0006(7) 0.0004(7) -0.0014(7)
C5 0.0075(8) 0.0122(11) 0.0128(10) 0.0015(8) -0.0022(7) -0.0013(7)
C6 0.0131(8) 0.0116(10) 0.0076(8) -0.0010(9) -0.0020(7) -0.0010(10)
C7 0.0078(9) 0.0110(10) 0.0127(10) 0.0000(8) 0.0002(8) -0.0001(7)
C8 0.0087(9) 0.0083(10) 0.0123(9) 0.0007(8) -0.0011(8) -0.0009(7)
N4 0.0077(8) 0.0129(9) 0.0073(7) 0.0011(7) -0.0013(6) -0.0006(7)
N5 0.0108(8) 0.0126(10) 0.0101(8) 0.0008(7) 0.0009(6) 0.0001(7)
C9 0.0109(9) 0.0109(11) 0.0157(10) -0.0005(8) 0.0033(8) 0.0003(8)
C10 0.0093(9) 0.0124(11) 0.0172(11) 0.0013(9) -0.0008(8) 0.0003(8)
N6 0.0088(8) 0.0148(9) 0.0085(8) 0.0002(7) -0.0016(6) 0.0017(7)
N7 0.0082(8) 0.0139(10) 0.0081(8) -0.0017(7) -0.0009(6) 0.0010(7)
C11 0.0081(9) 0.0139(11) 0.0119(10) 0.0032(9) -0.0032(8) -0.0021(8)
C12 0.0083(9) 0.0166(12) 0.0104(10) 0.0021(9) 0.0001(7) 0.0014(8)
C13 0.0089(9) 0.0139(11) 0.0140(9) 0.0007(8) -0.0005(8) -0.0024(8)
C14 0.0078(9) 0.0141(12) 0.0125(10) -0.0023(8) -0.0008(8) -0.0014(8)
N8 0.0069(7) 0.0111(11) 0.0114(8) -0.0012(7) -0.0004(6) 0.0006(7)
C15 0.0055(8) 0.0103(11) 0.0138(10) -0.0013(9) -0.0007(7) 0.0021(8)
C16 0.0079(9) 0.0138(11) 0.0105(9) -0.0021(9) -0.0024(7) 0.0023(8)
C17 0.0071(9) 0.0166(11) 0.0091(9) 0.0002(8) -0.0009(7) 0.0021(7)
C18 0.0097(9) 0.0135(11) 0.0118(10) 0.0039(8) 0.0001(8) 0.0004(8)
C19 0.0046(9) 0.0123(11) 0.0161(10) -0.0018(9) -0.0003(8) 0.0009(8)
N9 0.0081(8) 0.0135(9) 0.0101(8) -0.0002(7) -0.0007(6) 0.0015(7)
N10 0.0098(8) 0.0145(10) 0.0101(8) 0.0013(7) 0.0006(7) 0.0015(7)
C20 0.0088(9) 0.0136(11) 0.0166(10) 0.0018(9) 0.0022(8) -0.0005(8)
C21 0.0091(8) 0.0148(11) 0.0153(9) -0.0014(10) -0.0005(7) 0.0008(9)
C22 0.0071(9) 0.0153(12) 0.0121(10) -0.0014(9) -0.0010(8) 0.0026(8)
B1 0.0121(11) 0.0147(12) 0.0102(10) 0.0012(9) 0.0011(9) 0.0007(9)
F1 0.0132(6) 0.0172(7) 0.0115(6) 0.0018(5) -0.0003(5) 0.0010(5)
F2 0.0332(8) 0.0208(8) 0.0140(6) -0.0023(6) 0.0023(6) 0.0081(6)
F3 0.0116(6) 0.0215(8) 0.0149(6) 0.0057(6) -0.0021(5) -0.0021(5)
F4 0.0104(6) 0.0315(8) 0.0151(6) 0.0007(6) -0.0006(5) -0.0066(5)
B2 0.0098(10) 0.0129(12) 0.0120(11) 0.0024(9) 0.0000(9) 0.0013(9)
F5 0.0143(6) 0.0164(7) 0.0116(6) -0.0012(5) 0.0011(5) -0.0005(5)
F6 0.0138(6) 0.0141(7) 0.0158(6) -0.0009(5) 0.0040(5) -0.0033(5)
F7 0.0139(6) 0.0122(7) 0.0162(6) 0.0010(5) -0.0018(5) -0.0010(5)
F8 0.0105(6) 0.0275(8) 0.0138(6) 0.0030(6) -0.0008(5) 0.0058(5)

loop_
_atom_type_symbol
_atom_type_description
_atom_type_scat_dispersion_real
_atom_type_scat_dispersion_imag
_atom_type_scat_source
C C 0.0033 0.0016 'International Tables Vol C Tables 4.2.6.8 and 6.1.1.4'
H H 0.0000 0.0000 'International Tables Vol C Tables 4.2.6.8 and 6.1.1.4'
B B 0.0013 0.0007 'International Tables Vol C Tables 4.2.6.8 and 6.1.1.4'
N N 0.0061 0.0033 'International Tables Vol C Tables 4.2.6.8 and 6.1.1.4'
F F 0.0171 0.0103 'International Tables Vol C Tables 4.2.6.8 and 6.1.1.4'
Fe Fe 0.3463 0.8444 'International Tables Vol C Tables 4.2.6.8 and 6.1.1.4'

loop_
_geom_angle_atom_site_label_1
_geom_angle_atom_site_label_2
_geom_angle_atom_site_label_3
_geom_angle
N3 Fe1 N8 169.68(8)
N3 Fe1 N5 73.57(7)
N8 Fe1 N5 108.26(7)
N3 Fe1 N6 116.51(7)
N8 Fe1 N6 73.66(7)
N5 Fe1 N6 95.62(7)
N3 Fe1 N10 96.88(7)
N8 Fe1 N10 73.11(7)
N5 Fe1 N10 90.01(7)
N6 Fe1 N10 146.39(7)
N3 Fe1 N1 73.73(7)
N8 Fe1 N1 103.35(7)
N5 Fe1 N1 147.15(7)
N6 Fe1 N1 101.67(7)
N10 Fe1 N1 90.74(7)
C1 N1 N2 105.21(17)
C1 N1 Fe1 141.18(15)
N2 N1 Fe1 113.58(12)
C3 N2 N1 110.99(17)
C3 N2 C4 129.69(18)
N1 N2 C4 119.32(16)
N1 C1 C2 111.32(19)
C3 C2 C1 105.11(19)
N2 C3 C2 107.35(19)
C8 N3 C4 118.46(18)
C8 N3 Fe1 120.62(13)
C4 N3 Fe1 120.77(14)
N3 C4 C5 123.26(19)
N3 C4 N2 112.33(18)
C5 C4 N2 124.41(18)
C4 C5 C6 116.85(18)
C7 C6 C5 121.47(18)
C8 C7 C6 116.31(18)
N3 C8 C7 123.64(19)
N3 C8 N4 112.82(18)
C7 C8 N4 123.53(18)
C9 N4 N5 111.29(17)
C9 N4 C8 130.42(18)
N5 N4 C8 118.05(17)
C11 N5 N4 104.75(17)
C11 N5 Fe1 139.65(15)
N4 N5 Fe1 114.45(12)
N4 C9 C10 106.94(19)
C9 C10 C11 105.55(19)
C12 N6 N7 105.29(18)
C12 N6 Fe1 140.49(15)
N7 N6 Fe1 114.18(14)
C14 N7 N6 110.96(18)
C14 N7 C15 130.10(17)
N6 N7 C15 118.82(18)
N5 C11 C10 111.46(19)
N6 C12 C13 111.14(19)
C14 C13 C12 105.3(2)
N7 C14 C13 107.32(19)
C19 N8 C15 118.30(18)
C19 N8 Fe1 121.15(15)
C15 N8 Fe1 120.55(15)
N8 C15 C16 123.4(2)
N8 C15 N7 112.74(18)
C16 C15 N7 123.9(2)
C17 C16 C15 116.4(2)
C16 C17 C18 121.60(19)
C19 C18 C17 116.4(2)
N8 C19 C18 123.9(2)
N8 C19 N9 112.44(18)
C18 C19 N9 123.6(2)
C20 N9 N10 111.34(18)
C20 N9 C19 130.09(18)
N10 N9 C19 118.53(18)
C22 N10 N9 105.23(18)
C22 N10 Fe1 140.15(15)
N9 N10 Fe1 114.52(14)
N9 C20 C21 107.06(19)
C20 C21 C22 104.8(2)
N10 C22 C21 111.52(19)
F2 B1 F3 110.84(17)
F2 B1 F1 109.72(19)
F3 B1 F1 109.97(19)
F2 B1 F4 110.14(19)
F3 B1 F4 108.41(18)
F1 B1 F4 107.69(17)
F6 B2 F7 109.45(19)
F6 B2 F8 109.73(19)
F7 B2 F8 109.8(2)
F6 B2 F5 110.28(19)
F7 B2 F5 108.7(2)
F8 B2 F5 108.81(18)

loop_
_geom_bond_atom_site_label_1
_geom_bond_atom_site_label_2
_geom_bond_distance
Fe1 N3 2.1278(17)
Fe1 N8 2.1335(17)
Fe1 N5 2.1737(18)
Fe1 N6 2.175(2)
Fe1 N10 2.189(2)
Fe1 N1 2.1920(18)
N1 C1 1.324(3)
N1 N2 1.371(2)
N2 C3 1.359(3)
N2 C4 1.410(3)
C1 C2 1.410(3)
C2 C3 1.368(3)
N3 C8 1.329(3)
N3 C4 1.341(3)
C4 C5 1.375(3)
C5 C6 1.390(3)
C6 C7 1.388(3)
C7 C8 1.386(3)
C8 N4 1.410(3)
N4 C9 1.358(3)
N4 N5 1.371(2)
N5 C11 1.329(3)
C9 C10 1.368(3)
C10 C11 1.399(3)
N6 C12 1.323(3)
N6 N7 1.372(2)
N7 C14 1.358(3)
N7 C15 1.407(3)
C12 C13 1.410(3)
C13 C14 1.365(3)
N8 C19 1.330(3)
N8 C15 1.332(3)
C15 C16 1.388(3)
C16 C17 1.384(3)
C17 C18 1.389(3)
C18 C19 1.377(3)
C19 N9 1.417(3)
N9 C20 1.357(3)
N9 N10 1.360(2)
N10 C22 1.322(3)
C20 C21 1.372(3)
C21 C22 1.405(3)
B1 F2 1.386(3)
B1 F3 1.387(3)
B1 F1 1.405(3)
B1 F4 1.410(3)
B2 F6 1.393(3)
B2 F7 1.398(3)
B2 F8 1.400(3)
B2 F5 1.403(3)
